data_2200131
loop_
_publ_author_name
'Crean, Colm'
'Gallagher, John F.'
'Pratt, Albert C.'

_publ_section_title
;2,2'-{2-[(<i>E</i>)-3-Phenylprop-2-enyl]-2,3-dihydro-1<i>H</i>-isoindol-1,3-diylidene}dimalononitrile,
 a \p-deficient system for \p&#x00B7;&#x00B7;&#x00B7;\p (1:1) stacking
 investigations
;
_journal_issue 3
_journal_name_full 'Acta Crystallographica Section E'
_journal_page_first o236
_journal_page_last o238
_journal_paper_doi 10.1107/S1600536801002598
_journal_volume 57
_journal_year 2001
_chemical_formula_iupac 'C23 H13 N5'
_chemical_formula_moiety 'C23 H13 N5'
_chemical_formula_structural 'C23 H13 N5'
_chemical_formula_sum 'C23 H13 N5'
_chemical_formula_weight 359.38
_chemical_melting_point 470
_chemical_name_common 2,2'-(Cinnamylisoindolin-1,3-diylidene)bispropanedinitrile
_chemical_name_systematic
;
2,2'-{2-[(E)-3-phenylprop-2-enyl]-2,3-dihydro-1H-isoindol-1,3-diylidene}-
dimalononitrile
;
_space_group_IT_number 14
_symmetry_cell_setting monoclinic
_symmetry_space_group_name_Hall '-P 2yn'
_symmetry_space_group_name_H-M 'P 1 21/n 1'
_cell_angle_alpha 90
_cell_angle_beta 108.327(7)
_cell_angle_gamma 90
_cell_formula_units_Z 4
_cell_length_a 14.3872(18)
_cell_length_b 8.2696(10)
_cell_length_c 16.1442(15)
_cell_measurement_reflns_used 33
_cell_measurement_temperature 296.0(10)
_cell_measurement_theta_max 20.5
_cell_measurement_theta_min 7.1
_cell_volume 1823.4(4)
_computing_cell_refinement XSCANS
_computing_data_collection 'XSCANS (Bruker, 1994)'
_computing_data_reduction XSCANS
_computing_molecular_graphics 'ORTEPIII (Burnett & Johnson, 1996) and PLATON (Spek, 1998)'
_computing_publication_material 'NRCVAX96, SHELXL97 and WordPerfect macro PREP8 (Ferguson, 1998)'
_computing_structure_refinement 'NRCVAX96 (Gabe et al., 1989) and SHELXL97 (Sheldrick, 1997)'
_computing_structure_solution 'SHELXS97 (Sheldrick, 1997)'
_diffrn_ambient_temperature 296.0(10)
_diffrn_measured_fraction_theta_full 1.00
_diffrn_measured_fraction_theta_max 1.00
_diffrn_measurement_device 'Bruker P4'
_diffrn_measurement_method \w-2\q
_diffrn_radiation_monochromator graphite
_diffrn_radiation_source 'X-ray tube'
_diffrn_radiation_type MoK\a
_diffrn_radiation_wavelength .71073
_diffrn_reflns_av_R_equivalents .012
_diffrn_reflns_av_sigmaI/netI .024
_diffrn_reflns_limit_h_max 17
_diffrn_reflns_limit_h_min -1
_diffrn_reflns_limit_k_max 10
_diffrn_reflns_limit_k_min -1
_diffrn_reflns_limit_l_max 18
_diffrn_reflns_limit_l_min -19
_diffrn_reflns_number 4331
_diffrn_reflns_theta_full 25.5
_diffrn_reflns_theta_max 25.5
_diffrn_reflns_theta_min 2.7
_diffrn_standards_decay_% 2
_diffrn_standards_interval_count 197
_diffrn_standards_number 3
_exptl_absorpt_coefficient_mu .081
_exptl_absorpt_correction_type none
_exptl_crystal_colour orange
_exptl_crystal_density_diffrn 1.309
_exptl_crystal_density_meas ?
_exptl_crystal_description block
_exptl_crystal_F_000 744
_exptl_crystal_size_max .43
_exptl_crystal_size_mid .38
_exptl_crystal_size_min .28
_refine_diff_density_max .25
_refine_diff_density_min -.16
_refine_ls_extinction_method none
_refine_ls_goodness_of_fit_ref 1.059
_refine_ls_hydrogen_treatment constr
_refine_ls_matrix_type full
_refine_ls_number_parameters 253
_refine_ls_number_reflns 3367
_refine_ls_number_restraints 0
_refine_ls_restrained_S_all 1.059
_refine_ls_R_factor_all .059
_refine_ls_R_factor_gt .042
_refine_ls_shift/su_max <0.001
_refine_ls_shift/su_mean .000
_refine_ls_structure_factor_coef Fsqd
_refine_ls_weighting_details 'w = 1/[\s^2^(Fo^2^)+(0.0529P)^2^+0.3178P] where P = (Fo^2^+2Fc^2^)/3'
_refine_ls_weighting_scheme calc
_refine_ls_wR_factor_ref .112
_reflns_number_gt 2630
_reflns_number_total 3367
_reflns_threshold_expression I>2\s(I)
_cod_data_source_file cf6047.cif
_cod_data_source_block I
_cod_depositor_comments
;
The following automatic conversions were performed:

'_exptl_crystal_density_meas' value 'not measured' was changed to '?'
- the value is perceived as not measured.

Automatic conversion script
Id: cif_fix_values 3008 2015-01-20 13:52:24Z robertas 
;
_cod_original_sg_symbol_H-M 'P 21/n'
_cod_database_code 2200131
_cod_database_fobs_code 2200131

loop_
_symmetry_equiv_pos_as_xyz
'x, y, z'
'-x+1/2, y+1/2, -z+1/2'
'-x, -y, -z'
'x-1/2, -y-1/2, z-1/2'

loop_
_atom_site_label
_atom_site_fract_x
_atom_site_fract_y
_atom_site_fract_z
_atom_site_U_iso_or_equiv
_atom_site_adp_type
_atom_site_calc_flag
_atom_site_refinement_flags
_atom_site_occupancy
_atom_site_disorder_assembly
_atom_site_disorder_group
_atom_site_type_symbol
N1 -.00647(8) .87131(15) .15563(8) .0367(3) Uani d . 1 . . N
N2A -.11664(14) 1.4060(2) .04262(12) .0788(6) Uani d . 1 . . N
N3A -.24231(13) 1.0780(3) .17486(15) .0907(6) Uani d . 1 . . N
N2B .28853(13) .5619(2) .18438(12) .0732(5) Uani d . 1 . . N
N3B .04444(12) .42660(19) .24932(11) .0620(4) Uani d . 1 . . N
C1 -.07949(11) .7765(2) .18104(10) .0437(4) Uani d . 1 . . C
C2 -.05987(12) .7661(2) .27751(11) .0470(4) Uani d . 1 . . C
C3 .00903(12) .8440(2) .33779(11) .0458(4) Uani d . 1 . . C
C4 -.01804(11) 1.02862(18) .12450(9) .0380(3) Uani d . 1 . . C
C5 .08302(10) .80880(18) .15561(9) .0349(3) Uani d . 1 . . C
C11 .06880(11) 1.06855(18) .10020(9) .0380(3) Uani d . 1 . . C
C12 .09685(13) 1.2087(2) .06691(10) .0479(4) Uani d . 1 . . C
C13 .18639(13) 1.2119(2) .05246(11) .0539(5) Uani d . 1 . . C
C14 .24716(13) 1.0783(2) .07089(11) .0524(4) Uani d . 1 . . C
C15 .22077(11) .9379(2) .10446(10) .0443(4) Uani d . 1 . . C
C16 .13076(10) .93386(18) .11947(9) .0363(3) Uani d . 1 . . C
C6A -.09671(11) 1.1275(2) .11819(10) .0465(4) Uani d . 1 . . C
C7A -.10479(13) 1.2830(2) .07685(12) .0559(5) Uani d . 1 . . C
C8A -.17655(13) 1.0939(2) .14997(13) .0598(5) Uani d . 1 . . C
C6B .11864(11) .65823(18) .18467(9) .0390(4) Uani d . 1 . . C
C7B .21323(13) .6091(2) .18276(11) .0483(4) Uani d . 1 . . C
C8B .07334(12) .5348(2) .22056(10) .0441(4) Uani d . 1 . . C
C21 .03457(13) .8243(2) .43290(11) .0488(4) Uani d . 1 . . C
C22 -.01487(18) .7189(2) .47126(13) .0697(6) Uani d . 1 . . C
C23 .0135(2) .6989(3) .56013(15) .0909(8) Uani d . 1 . . C
C24 .0913(2) .7812(3) .61307(15) .0896(8) Uani d . 1 . . C
C25 .14131(17) .8881(3) .57716(14) .0791(7) Uani d . 1 . . C
C26 .11258(13) .9101(3) .48711(12) .0601(5) Uani d . 1 . . C
H1A -.0814 .6679 .1578 .052 Uiso calc R 1 . . H
H1B -.1435 .8246 .1547 .052 Uiso calc R 1 . . H
H2 -.1002 .6980 .2969 .056 Uiso calc R 1 . . H
H3 .0453 .9194 .3181 .055 Uiso calc R 1 . . H
H12 .0560 1.2987 .0546 .057 Uiso calc R 1 . . H
H13 .2060 1.3048 .0301 .065 Uiso calc R 1 . . H
H14 .3071 1.0829 .0605 .063 Uiso calc R 1 . . H
H15 .2621 .8486 .1167 .053 Uiso calc R 1 . . H
H22 -.0681 .6608 .4362 .084 Uiso calc R 1 . . H
H23 -.0210 .6282 .5844 .109 Uiso calc R 1 . . H
H24 .1107 .7655 .6731 .108 Uiso calc R 1 . . H
H25 .1943 .9455 .6131 .095 Uiso calc R 1 . . H
H26 .1462 .9831 .4632 .072 Uiso calc R 1 . . H

loop_
_atom_site_aniso_label
_atom_site_aniso_U_11
_atom_site_aniso_U_22
_atom_site_aniso_U_33
_atom_site_aniso_U_12
_atom_site_aniso_U_13
_atom_site_aniso_U_23
N1 .0329(6) .0395(7) .0373(6) .0023(5) .0102(5) .0005(5)
N2A .0846(13) .0526(10) .0805(12) .0195(9) -.0009(10) .0042(9)
N3A .0570(11) .1029(16) .1203(17) .0166(11) .0396(11) -.0124(13)
N2B .0652(11) .0815(12) .0802(12) .0323(10) .0333(9) .0223(10)
N3B .0682(10) .0506(9) .0639(10) -.0038(8) .0162(8) .0115(8)
C1 .0340(8) .0465(9) .0508(9) -.0028(7) .0133(7) -.0014(7)
C2 .0429(9) .0499(10) .0543(10) -.0040(8) .0241(8) .0002(8)
C3 .0461(9) .0452(9) .0516(9) -.0007(7) .0232(8) -.0014(8)
C4 .0376(8) .0377(8) .0331(7) .0013(6) .0030(6) -.0037(6)
C5 .0330(7) .0390(8) .0302(7) .0013(6) .0063(6) -.0030(6)
C11 .0375(8) .0391(8) .0325(7) -.0016(6) .0042(6) -.0024(6)
C12 .0539(10) .0373(9) .0462(9) -.0018(7) .0070(7) .0019(7)
C13 .0580(11) .0481(10) .0537(10) -.0152(9) .0148(8) .0051(8)
C14 .0446(9) .0603(11) .0528(10) -.0107(8) .0160(8) .0012(8)
C15 .0381(8) .0501(9) .0439(8) -.0003(7) .0116(7) .0009(7)
C16 .0351(7) .0397(8) .0305(7) -.0014(6) .0051(6) -.0015(6)
C6A .0405(8) .0460(9) .0460(9) .0071(7) .0035(7) -.0070(7)
C7A .0512(10) .0479(11) .0550(10) .0125(8) -.0028(8) -.0075(9)
C8A .0430(10) .0642(12) .0672(12) .0152(9) .0102(9) -.0109(9)
C6B .0393(8) .0404(8) .0358(7) .0043(7) .0097(6) .0017(6)
C7B .0517(10) .0477(9) .0469(9) .0126(8) .0173(8) .0090(8)
C8B .0469(9) .0416(9) .0400(8) .0052(7) .0080(7) .0020(7)
C21 .0536(10) .0469(9) .0495(9) .0109(8) .0212(8) -.0031(8)
C22 .0976(16) .0588(12) .0567(11) -.0052(11) .0299(11) .0051(9)
C23 .148(2) .0689(15) .0624(14) -.0006(16) .0430(16) .0082(12)
C24 .137(2) .0792(16) .0507(12) .0340(17) .0264(14) .0085(12)
C25 .0769(14) .0912(17) .0586(12) .0252(13) .0061(11) -.0192(12)
C26 .0550(11) .0695(13) .0572(11) .0104(10) .0197(9) -.0117(9)

loop_
_atom_type_symbol
_atom_type_description
_atom_type_scat_dispersion_real
_atom_type_scat_dispersion_imag
_atom_type_scat_source
C C .0033 .0016 'International Tables Vol C Tables 4.2.6.8 and 6.1.1.4'
H H .0000 .0000 'International Tables Vol C Tables 4.2.6.8 and 6.1.1.4'
N N .0061 .0033 'International Tables Vol C Tables 4.2.6.8 and 6.1.1.4'

loop_
_geom_angle_atom_site_label_1
_geom_angle_atom_site_label_2
_geom_angle_atom_site_label_3
_geom_angle
_geom_angle_publ_flag
C1 N1 C4 125.99(12) yes
C1 N1 C5 123.11(12) yes
C4 N1 C5 110.82(12) yes
N1 C1 C2 113.84(13) yes
C1 C2 C3 126.34(15) yes
C2 C3 C21 126.82(16) yes
N1 C4 C6A 126.02(15) yes
N1 C5 C6B 125.80(14) yes
N1 C4 C11 107.12(12) yes
C6A C4 C11 126.86(15) no
C6B C5 C16 127.39(13) no
N1 C5 C16 106.81(12) yes
C4 C11 C12 132.04(14) no
C4 C11 C16 107.42(13) no
C12 C11 C16 120.50(14) no
C11 C12 C13 118.79(16) no
C12 C13 C14 120.64(16) no
C13 C14 C15 121.46(16) no
C14 C15 C16 118.26(16) no
C11 C16 C15 120.35(14) no
C5 C16 C11 107.80(13) no
C5 C16 C15 131.85(14) no
C4 C6A C7A 120.78(16) no
C4 C6A C8A 126.56(16) no
C8A C6A C7A 112.66(15) no
N2A C7A C6A 176.3(2) yes
N3A C8A C6A 175.3(2) yes
C5 C6B C7B 120.42(14) no
C5 C6B C8B 128.19(14) no
C8B C6B C7B 111.37(14) no
N2B C7B C6B 175.81(18) yes
N3B C8B C6B 173.41(18) yes
C3 C21 C22 122.70(17) no
C3 C21 C26 119.39(17) no
C22 C21 C26 117.89(18) no
C21 C22 C23 121.1(2) no
C22 C23 C24 120.8(2) no
C23 C24 C25 119.5(2) no
C24 C25 C26 120.0(2) no
C21 C26 C25 120.6(2) no

loop_
_geom_bond_atom_site_label_1
_geom_bond_atom_site_label_2
_geom_bond_site_symmetry_2
_geom_bond_distance
_geom_bond_publ_flag
N1 C1 . 1.469(2) yes
N1 C4 . 1.386(2) yes
N1 C5 . 1.388(2) yes
N2A C7A . 1.145(2) yes
N3A C8A . 1.146(2) yes
N2B C7B . 1.144(2) yes
N3B C8B . 1.145(2) yes
C1 C2 . 1.495(2) yes
C2 C3 . 1.319(2) yes
C3 C21 . 1.471(2) yes
C4 C6A . 1.374(2) yes
C4 C11 . 1.460(2) yes
C5 C6B . 1.372(2) yes
C5 C16 . 1.461(2) yes
C11 C12 . 1.389(2) no
C11 C16 . 1.399(2) no
C12 C13 . 1.380(2) no
C13 C14 . 1.382(3) no
C14 C15 . 1.384(2) no
C15 C16 . 1.391(2) no
C6A C8A . 1.425(3) no
C6A C7A . 1.436(3) no
C6B C8B . 1.428(2) no
C6B C7B . 1.430(2) no
C21 C26 . 1.382(3) no
C21 C22 . 1.388(3) no
C22 C23 . 1.373(3) no
C23 C24 . 1.359(4) no
C24 C25 . 1.377(4) no
C25 C26 . 1.393(3) no

loop_
_geom_hbond_atom_site_label_D
_geom_hbond_atom_site_label_H
_geom_hbond_atom_site_label_A
_geom_hbond_site_symmetry_A
_geom_hbond_distance_DH
_geom_hbond_distance_HA
_geom_hbond_distance_DA
_geom_hbond_angle_DHA
_geom_hbond_publ_flag
C1 H1B N3A 1_555 .97 2.61 3.401(2) 139 yes
C12 H12 N2A 1_555 .93 2.59 3.390(3) 145 yes
C12 H12 C7A 1_555 .93 2.45 3.019(3) 119 yes
C15 H15 N2B 1_555 .93 2.59 3.390(2) 145 yes
C15 H15 C7B 1_555 .93 2.46 3.015(2) 119 yes
C14 H14 Cg1 2_555 .93 3.20 3.984(2) 143 yes

loop_
_geom_torsion_atom_site_label_1
_geom_torsion_atom_site_label_2
_geom_torsion_atom_site_label_3
_geom_torsion_atom_site_label_4
_geom_torsion
_geom_torsion_publ_flag
C4 N1 C1 C2 -102.16(17) yes
C5 N1 C1 C2 81.50(18) yes
N1 C1 C2 C3 6.6(2) yes
C1 C2 C3 C21 -174.28(16) yes
C1 N1 C4 C6A 5.3(2) no
C5 N1 C4 C6A -178.02(14) no
C1 N1 C4 C11 -174.88(13) no
C5 N1 C4 C11 1.84(15) no
C1 N1 C5 C6B -5.2(2) no
C4 N1 C5 C6B 178.01(13) no
C1 N1 C5 C16 175.11(12) no
C4 N1 C5 C16 -1.72(15) no
N1 C4 C11 C12 -178.93(15) no
N1 C4 C11 C16 -1.22(15) no
C6A C4 C11 C12 .9(3) no
C6A C4 C11 C16 178.64(14) no
C4 C11 C12 C13 178.09(15) no
C16 C11 C12 C13 .6(2) no
C12 C11 C16 C5 178.22(13) no
C12 C11 C16 C15 -.8(2) no
C11 C12 C13 C14 -.1(2) no
C12 C13 C14 C15 -.2(3) no
C13 C14 C15 C16 .0(2) no
C14 C15 C16 C11 .5(2) no
C14 C15 C16 C5 -178.28(15) no
C4 C11 C16 C5 .19(15) no
C4 C11 C16 C15 -178.86(13) no
C6B C5 C16 C11 -178.82(14) no
C6B C5 C16 C15 .1(3) no
N1 C5 C16 C11 .90(15) no
N1 C5 C16 C15 179.80(15) no
N1 C4 C6A C7A -173.84(14) no
N1 C4 C6A C8A 6.6(3) no
C11 C4 C6A C7A 6.3(2) no
C11 C4 C6A C8A -173.25(15) no
N1 C5 C6B C7B -178.75(14) no
N1 C5 C6B C8B .0(2) no
C16 C5 C6B C7B .9(2) no
C16 C5 C6B C8B 179.65(14) no
C2 C3 C21 C22 -1.5(3) yes
C2 C3 C21 C26 176.66(17) yes
C26 C21 C22 C23 -.8(3) no
C3 C21 C22 C23 177.4(2) no
C3 C21 C26 C25 -176.94(17) no
C21 C22 C23 C24 -.4(4) no
C22 C23 C24 C25 1.1(4) no
C23 C24 C25 C26 -.6(3) no
C22 C21 C26 C25 1.3(3) no
C24 C25 C26 C21 -.6(3) no

loop_
_cod_related_entry_id
_cod_related_entry_database
_cod_related_entry_code
1 ChemSpider 30654608
